data_7154075
loop_
_publ_author_name
'D\'esir\'e, J'
'Mondon, M.'
'Fontelle, N.'
'Nakagawa, S.'
'Hirokami, Y.'
'Adachi, I.'
'Iwaki, R.'
'Fleet, G. W. J.'
'Alonzi, D. S.'
'Twigg, G.'
'Butters, T. D.'
'Bertrand, J.'
'Cendret, V.'
'Becq, F.'
'Norez, C.'
'Marrot, J.'
'Kato, A.'
'Bl\'eriot, Y'

_publ_section_title
;
 N- and C-alkylation of seven-membered iminosugars generates potent
 glucocerebrosidase inhibitors and F508del-CFTR correctors.
;
_journal_issue 44
_journal_name_full 'Organic &amp; biomolecular chemistry'
_journal_page_first 8977
_journal_page_last 8996
_journal_paper_doi 10.1039/c4ob00325j
_journal_volume 12
_journal_year 2014
_chemical_formula_sum 'C18 H37 Cl N O4'
_chemical_formula_weight 366.94
_chemical_name_systematic
; 
 ? 
;
_space_group_IT_number 19
_symmetry_cell_setting orthorhombic
_symmetry_space_group_name_Hall 'P 2ac 2ab'
_symmetry_space_group_name_H-M 'P 21 21 21'
_atom_sites_solution_hydrogens geom
_atom_sites_solution_primary direct
_atom_sites_solution_secondary difmap
_audit_creation_method SHELXL-97
_cell_angle_alpha 90.00
_cell_angle_beta 90.00
_cell_angle_gamma 90.00
_cell_formula_units_Z 4
_cell_length_a 5.3932(8)
_cell_length_b 7.7138(11)
_cell_length_c 49.332(7)
_cell_measurement_reflns_used 9871
_cell_measurement_temperature 200(2)
_cell_measurement_theta_max 23.00
_cell_measurement_theta_min 2.48
_cell_volume 2052.3(5)
_computing_cell_refinement 'Bruker SAINT'
_computing_data_collection 'Bruker APEX2'
_computing_data_reduction 'Bruker SAINT'
_computing_molecular_graphics 'Bruker SHELXTL'
_computing_publication_material 'Bruker SHELXTL'
_computing_structure_refinement 'SHELXL-97 (Sheldrick, 1997)'
_computing_structure_solution 'SHELXS-97 (Sheldrick, 1990)'
_diffrn_ambient_temperature 200(2)
_diffrn_detector_area_resol_mean 512x512
_diffrn_measured_fraction_theta_full 0.976
_diffrn_measured_fraction_theta_max 0.976
_diffrn_measurement_device_type 'Bruker APEX-II CCD'
_diffrn_measurement_method '\f and \w scans'
_diffrn_radiation_monochromator graphite
_diffrn_radiation_source 'fine-focus sealed tube'
_diffrn_radiation_type MoK\a
_diffrn_radiation_wavelength 0.71073
_diffrn_reflns_av_R_equivalents 0.0797
_diffrn_reflns_av_sigmaI/netI 0.0515
_diffrn_reflns_limit_h_max 6
_diffrn_reflns_limit_h_min -5
_diffrn_reflns_limit_k_max 8
_diffrn_reflns_limit_k_min -9
_diffrn_reflns_limit_l_max 57
_diffrn_reflns_limit_l_min -58
_diffrn_reflns_number 33911
_diffrn_reflns_theta_full 24.99
_diffrn_reflns_theta_max 24.99
_diffrn_reflns_theta_min 0.83
_diffrn_standards_number 0
_exptl_absorpt_coefficient_mu 0.206
_exptl_absorpt_correction_T_max 0.9837
_exptl_absorpt_correction_T_min 0.9445
_exptl_absorpt_correction_type multi-scan
_exptl_absorpt_process_details 'SADABS (Sheldrick, V2.10)'
_exptl_crystal_colour brown
_exptl_crystal_density_diffrn 1.188
_exptl_crystal_density_method 'not measured'
_exptl_crystal_description parallelepiped
_exptl_crystal_F_000 804
_exptl_crystal_size_max 0.28
_exptl_crystal_size_mid 0.22
_exptl_crystal_size_min 0.08
_refine_diff_density_max 0.617
_refine_diff_density_min -0.375
_refine_diff_density_rms 0.054
_refine_ls_abs_structure_details 'Flack H D (1983), Acta Cryst. A39, 876-881'
_refine_ls_abs_structure_Flack 0.2(3)
_refine_ls_extinction_method none
_refine_ls_goodness_of_fit_ref 1.081
_refine_ls_hydrogen_treatment mixed
_refine_ls_matrix_type full
_refine_ls_number_parameters 225
_refine_ls_number_reflns 3482
_refine_ls_number_restraints 4
_refine_ls_restrained_S_all 1.081
_refine_ls_R_factor_all 0.1230
_refine_ls_R_factor_gt 0.1146
_refine_ls_shift/su_max 0.001
_refine_ls_shift/su_mean 0.000
_refine_ls_structure_factor_coef Fsqd
_refine_ls_weighting_details 'calc w=1/[\s^2^(Fo^2^)+(0.1416P)^2^+18.7674P] where P=(Fo^2^+2Fc^2^)/3'
_refine_ls_weighting_scheme calc
_refine_ls_wR_factor_gt 0.3128
_refine_ls_wR_factor_ref 0.3183
_reflns_number_gt 2948
_reflns_number_total 3482
_reflns_threshold_expression >2sigma(I)
_cod_data_source_file c4ob00325j3.cif
_cod_data_source_block 1
_cod_depositor_comments
;
The following automatic conversions were performed:

'_symmetry_cell_setting' value 'Orthorhombic' changed to
'orthorhombic' according to
/usr/data/users/saulius/crontab/automatic-downloads/rss-feeds/RSC/lib/dictionaries/cif_core.dic
dictionary named 'cif_core.dic' version 2.4.2 from 2011-04-26.

Automatic conversion script
Id: cif_fix_values 2281 2013-09-26 08:29:07Z andrius 

 Adding full bibliography for 7154075.cif.
;
_cod_original_sg_symbol_H-M P2(1)2(1)2(1)
_cod_database_code 7154075

loop_
_symmetry_equiv_pos_as_xyz
'x, y, z'
'-x+1/2, -y, z+1/2'
'-x, y+1/2, -z+1/2'
'x+1/2, -y+1/2, -z'

loop_
_atom_site_label
_atom_site_type_symbol
_atom_site_fract_x
_atom_site_fract_y
_atom_site_fract_z
_atom_site_U_iso_or_equiv
_atom_site_adp_type
_atom_site_occupancy
_atom_site_symmetry_multiplicity
_atom_site_calc_flag
_atom_site_refinement_flags
Cl1 Cl 0.4004(2) 0.55977(13) 0.94552(2) 0.0452(3) Uani 1 1 d .
N1 N 0.8842(6) 0.7700(4) 0.94214(6) 0.0340(8) Uani 1 1 d .
H1 H 0.895(8) 0.646(5) 0.9425(8) 0.037 Uiso 1 1 d .
C2 C 0.8680(6) 0.8436(4) 0.97053(7) 0.0276(10) Uani 1 1 d D
H2A H 0.8135 0.7503 0.9830 0.033 Uiso 1 1 calc R
H2B H 1.0360 0.8800 0.9763 0.033 Uiso 1 1 calc RD
C3 C 0.6987(8) 0.9920(5) 0.97356(8) 0.0430(12) Uani 1 1 d D
H3 H 0.5456 0.9707 0.9626 0.052 Uiso 1 1 calc R
O3 O 0.6350(8) 0.9902(5) 1.00247(7) 0.0740(13) Uani 1 1 d .
H3A H 0.7451 1.0427 1.0113 0.111 Uiso 1 1 calc R
C4 C 0.8175(6) 1.1687(5) 0.96469(7) 0.0331(10) Uani 1 1 d D
H4 H 0.7144 1.2662 0.9719 0.040 Uiso 1 1 calc R
O4 O 1.0341(7) 1.1604(7) 0.97899(7) 0.109(2) Uani 1 1 d D
H4A H 1.1527 1.1890 0.9689 0.164 Uiso 1 1 calc RD
C5 C 0.8581(8) 1.1945(5) 0.93428(7) 0.0464(12) Uani 1 1 d .
H5 H 0.9650 1.2985 0.9311 0.056 Uiso 1 1 calc R
O5 O 0.6078(6) 1.2235(4) 0.92237(5) 0.0470(8) Uani 1 1 d .
H5A H 0.6186 1.2941 0.9095 0.071 Uiso 1 1 calc R
C6 C 0.9528(6) 1.0418(4) 0.91741(7) 0.0223(9) Uani 1 1 d .
H6 H 0.9482 1.0802 0.8981 0.027 Uiso 1 1 calc R
O6 O 1.2112(5) 0.9974(4) 0.92332(6) 0.0436(8) Uani 1 1 d .
H6A H 1.3043 1.0774 0.9178 0.065 Uiso 1 1 calc R
C7 C 0.8084(7) 0.8763(5) 0.91877(7) 0.0269(9) Uani 1 1 d .
H7 H 0.6295 0.9068 0.9211 0.032 Uiso 1 1 calc R
C8 C 0.8332(6) 0.7686(4) 0.89224(6) 0.0218(9) Uani 1 1 d .
H8A H 1.0052 0.7763 0.8853 0.026 Uiso 1 1 calc R
H8B H 0.7958 0.6452 0.8960 0.026 Uiso 1 1 calc R
C9 C 0.6540(7) 0.8384(5) 0.87115(7) 0.0324(10) Uani 1 1 d .
H9A H 0.4823 0.8176 0.8775 0.039 Uiso 1 1 calc R
H9B H 0.6774 0.9653 0.8696 0.039 Uiso 1 1 calc R
C10 C 0.6858(7) 0.7573(6) 0.84339(8) 0.0355(11) Uani 1 1 d .
H10A H 0.6834 0.6295 0.8452 0.043 Uiso 1 1 calc R
H10B H 0.8493 0.7911 0.8359 0.043 Uiso 1 1 calc R
C11 C 0.4817(7) 0.8133(5) 0.82357(7) 0.0321(10) Uani 1 1 d .
H11A H 0.3197 0.7760 0.8310 0.038 Uiso 1 1 calc R
H11B H 0.4802 0.9415 0.8227 0.038 Uiso 1 1 calc R
C12 C 0.5061(7) 0.7429(6) 0.79493(7) 0.0345(11) Uani 1 1 d .
H12A H 0.5056 0.6147 0.7955 0.041 Uiso 1 1 calc R
H12B H 0.6666 0.7807 0.7872 0.041 Uiso 1 1 calc R
C13 C 0.2944(8) 0.8055(6) 0.77654(8) 0.0400(12) Uani 1 1 d .
H13A H 0.1350 0.7647 0.7842 0.048 Uiso 1 1 calc R
H13B H 0.2917 0.9338 0.7767 0.048 Uiso 1 1 calc R
C14 C 0.3135(7) 0.7436(6) 0.74724(8) 0.0380(11) Uani 1 1 d .
H14A H 0.4739 0.7825 0.7396 0.046 Uiso 1 1 calc R
H14B H 0.3125 0.6152 0.7470 0.046 Uiso 1 1 calc R
C15 C 0.1053(8) 0.8092(6) 0.72922(7) 0.0418(12) Uani 1 1 d .
H15A H -0.0550 0.7702 0.7369 0.050 Uiso 1 1 calc R
H15B H 0.1062 0.9375 0.7295 0.050 Uiso 1 1 calc R
C16 C 0.1224(7) 0.7487(6) 0.70001(8) 0.0413(12) Uani 1 1 d .
H16A H 0.1113 0.6206 0.6994 0.050 Uiso 1 1 calc R
H16B H 0.2854 0.7827 0.6925 0.050 Uiso 1 1 calc R
C17 C -0.0827(9) 0.8257(6) 0.68264(8) 0.0459(13) Uani 1 1 d .
H17A H -0.0724 0.9537 0.6835 0.055 Uiso 1 1 calc R
H17B H -0.2452 0.7907 0.6902 0.055 Uiso 1 1 calc R
C18 C -0.0680(9) 0.7678(7) 0.65276(9) 0.0519(14) Uani 1 1 d .
H18A H 0.0948 0.8021 0.6452 0.062 Uiso 1 1 calc R
H18B H -0.0797 0.6398 0.6519 0.062 Uiso 1 1 calc R
C19 C -0.2702(10) 0.8455(8) 0.63580(10) 0.0599(16) Uani 1 1 d .
H19A H -0.4317 0.8162 0.6437 0.090 Uiso 1 1 calc R
H19B H -0.2601 0.7992 0.6173 0.090 Uiso 1 1 calc R
H19C H -0.2508 0.9718 0.6353 0.090 Uiso 1 1 calc R

loop_
_atom_site_aniso_label
_atom_site_aniso_U_11
_atom_site_aniso_U_22
_atom_site_aniso_U_33
_atom_site_aniso_U_23
_atom_site_aniso_U_13
_atom_site_aniso_U_12
Cl1 0.0368(5) 0.0344(4) 0.0645(6) -0.0102(5) -0.0084(5) 0.0167(4)
N1 0.0374(16) 0.0332(15) 0.0315(15) 0.0028(13) 0.0116(14) 0.0200(14)
C2 0.0062(15) 0.046(2) 0.0303(17) 0.0004(16) -0.0030(14) -0.0039(15)
C3 0.038(2) 0.053(3) 0.038(2) -0.0046(19) 0.0009(19) 0.008(2)
O3 0.079(3) 0.075(2) 0.069(2) -0.0014(19) 0.008(2) -0.020(2)
C4 0.0231(18) 0.046(2) 0.0298(17) -0.0121(16) -0.0029(16) 0.0157(17)
O4 0.064(3) 0.229(6) 0.0345(17) 0.009(3) -0.0058(18) 0.016(3)
C5 0.066(3) 0.0417(19) 0.0311(18) -0.0056(16) -0.0236(19) 0.0362(19)
O5 0.0419(15) 0.0593(17) 0.0399(14) -0.0111(14) -0.0161(14) 0.0079(16)
C6 0.0159(16) 0.0146(14) 0.0364(17) -0.0125(13) -0.0110(13) 0.0025(13)
O6 0.0165(12) 0.0392(14) 0.0749(18) -0.0077(15) -0.0157(13) 0.0075(11)
C7 0.0176(16) 0.0377(18) 0.0255(16) -0.0096(15) -0.0026(15) 0.0161(14)
C8 0.0190(17) 0.0159(15) 0.0304(16) -0.0084(13) 0.0006(14) 0.0083(14)
C9 0.0208(19) 0.044(2) 0.0323(17) -0.0052(16) -0.0022(15) 0.0134(17)
C10 0.0242(18) 0.042(2) 0.0406(19) -0.0088(18) 0.0040(17) -0.0015(18)
C11 0.0280(19) 0.0343(19) 0.0339(18) -0.0073(16) -0.0015(16) 0.0143(16)
C12 0.0288(19) 0.043(2) 0.0318(18) -0.0078(17) 0.0100(16) -0.0048(18)
C13 0.041(2) 0.048(2) 0.0307(19) -0.0061(18) 0.0035(19) -0.003(2)
C14 0.0147(17) 0.061(3) 0.038(2) -0.006(2) -0.0043(16) -0.0041(18)
C15 0.032(2) 0.062(3) 0.0313(18) -0.0100(18) -0.0087(18) 0.015(2)
C16 0.0205(18) 0.063(3) 0.040(2) -0.011(2) -0.0014(18) 0.007(2)
C17 0.040(2) 0.060(3) 0.038(2) 0.006(2) 0.008(2) 0.013(2)
C18 0.050(3) 0.061(3) 0.045(2) -0.017(2) -0.001(2) 0.017(2)
C19 0.049(3) 0.085(4) 0.046(2) 0.004(3) -0.009(2) 0.020(3)

loop_
_atom_type_symbol
_atom_type_description
_atom_type_scat_dispersion_real
_atom_type_scat_dispersion_imag
_atom_type_scat_source
C C 0.0033 0.0016 'International Tables Vol C Tables 4.2.6.8 and 6.1.1.4'
H H 0.0000 0.0000 'International Tables Vol C Tables 4.2.6.8 and 6.1.1.4'
N N 0.0061 0.0033 'International Tables Vol C Tables 4.2.6.8 and 6.1.1.4'
O O 0.0106 0.0060 'International Tables Vol C Tables 4.2.6.8 and 6.1.1.4'
Cl Cl 0.1484 0.1585 'International Tables Vol C Tables 4.2.6.8 and 6.1.1.4'

loop_
_geom_angle_atom_site_label_1
_geom_angle_atom_site_label_2
_geom_angle_atom_site_label_3
_geom_angle
C7 N1 C2 120.0(3)
C7 N1 H1 126(2)
C2 N1 H1 111(2)
C3 C2 N1 114.9(3)
C3 C2 H2A 108.5
N1 C2 H2A 108.5
C3 C2 H2B 108.5
N1 C2 H2B 108.5
H2A C2 H2B 107.5
O3 C3 C2 103.7(3)
O3 C3 C4 112.0(3)
C2 C3 C4 113.2(3)
O3 C3 H3 109.2
C2 C3 H3 109.2
C4 C3 H3 109.2
C3 O3 H3A 109.5
O4 C4 C5 113.0(3)
O4 C4 C3 99.5(3)
C5 C4 C3 116.4(3)
O4 C4 H4 109.2
C5 C4 H4 109.2
C3 C4 H4 109.2
C4 O4 H4A 109.5
O5 C5 C4 106.1(3)
O5 C5 C6 101.7(3)
C4 C5 C6 118.8(3)
O5 C5 H5 109.9
C4 C5 H5 109.9
C6 C5 H5 109.9
C5 O5 H5A 109.5
O6 C6 C7 106.7(3)
O6 C6 C5 112.9(3)
C7 C6 C5 117.3(3)
O6 C6 H6 106.4
C7 C6 H6 106.4
C5 C6 H6 106.4
C6 O6 H6A 109.5
N1 C7 C6 111.4(3)
N1 C7 C8 109.7(3)
C6 C7 C8 111.9(3)
N1 C7 H7 107.9
C6 C7 H7 107.9
C8 C7 H7 107.9
C9 C8 C7 109.4(3)
C9 C8 H8A 109.8
C7 C8 H8A 109.8
C9 C8 H8B 109.8
C7 C8 H8B 109.8
H8A C8 H8B 108.2
C10 C9 C8 113.6(3)
C10 C9 H9A 108.8
C8 C9 H9A 108.8
C10 C9 H9B 108.8
C8 C9 H9B 108.8
H9A C9 H9B 107.7
C9 C10 C11 112.3(3)
C9 C10 H10A 109.2
C11 C10 H10A 109.2
C9 C10 H10B 109.2
C11 C10 H10B 109.2
H10A C10 H10B 107.9
C12 C11 C10 115.5(3)
C12 C11 H11A 108.4
C10 C11 H11A 108.4
C12 C11 H11B 108.4
C10 C11 H11B 108.4
H11A C11 H11B 107.5
C11 C12 C13 111.9(3)
C11 C12 H12A 109.2
C13 C12 H12A 109.2
C11 C12 H12B 109.2
C13 C12 H12B 109.2
H12A C12 H12B 107.9
C14 C13 C12 114.3(3)
C14 C13 H13A 108.7
C12 C13 H13A 108.7
C14 C13 H13B 108.7
C12 C13 H13B 108.7
H13A C13 H13B 107.6
C15 C14 C13 113.6(3)
C15 C14 H14A 108.8
C13 C14 H14A 108.8
C15 C14 H14B 108.8
C13 C14 H14B 108.8
H14A C14 H14B 107.7
C16 C15 C14 114.1(4)
C16 C15 H15A 108.7
C14 C15 H15A 108.7
C16 C15 H15B 108.7
C14 C15 H15B 108.7
H15A C15 H15B 107.6
C15 C16 C17 111.8(4)
C15 C16 H16A 109.3
C17 C16 H16A 109.3
C15 C16 H16B 109.3
C17 C16 H16B 109.3
H16A C16 H16B 107.9
C16 C17 C18 112.8(4)
C16 C17 H17A 109.0
C18 C17 H17A 109.0
C16 C17 H17B 109.0
C18 C17 H17B 109.0
H17A C17 H17B 107.8
C19 C18 C17 112.4(4)
C19 C18 H18A 109.1
C17 C18 H18A 109.1
C19 C18 H18B 109.1
C17 C18 H18B 109.1
H18A C18 H18B 107.9
C18 C19 H19A 109.5
C18 C19 H19B 109.5
H19A C19 H19B 109.5
C18 C19 H19C 109.5
H19A C19 H19C 109.5
H19B C19 H19C 109.5

loop_
_geom_bond_atom_site_label_1
_geom_bond_atom_site_label_2
_geom_bond_distance
N1 C7 1.472(5)
N1 C2 1.514(4)
N1 H1 0.96(4)
C2 C3 1.472(5)
C2 H2A 0.9900
C2 H2B 0.9900
C3 O3 1.467(5)
C3 C4 1.568(5)
C3 H3 1.0000
O3 H3A 0.8400
C4 O4 1.366(5)
C4 C5 1.529(5)
C4 H4 1.0000
O4 H4A 0.8400
C5 O5 1.489(5)
C5 C6 1.530(5)
C5 H5 1.0000
O5 H5A 0.8400
C6 O6 1.464(4)
C6 C7 1.497(5)
C6 H6 1.0000
O6 H6A 0.8400
C7 C8 1.556(5)
C7 H7 1.0000
C8 C9 1.519(5)
C8 H8A 0.9900
C8 H8B 0.9900
C9 C10 1.516(5)
C9 H9A 0.9900
C9 H9B 0.9900
C10 C11 1.534(5)
C10 H10A 0.9900
C10 H10B 0.9900
C11 C12 1.519(5)
C11 H11A 0.9900
C11 H11B 0.9900
C12 C13 1.536(6)
C12 H12A 0.9900
C12 H12B 0.9900
C13 C14 1.525(5)
C13 H13A 0.9900
C13 H13B 0.9900
C14 C15 1.519(6)
C14 H14A 0.9900
C14 H14B 0.9900
C15 C16 1.518(5)
C15 H15A 0.9900
C15 H15B 0.9900
C16 C17 1.520(6)
C16 H16A 0.9900
C16 H16B 0.9900
C17 C18 1.542(6)
C17 H17A 0.9900
C17 H17B 0.9900
C18 C19 1.499(7)
C18 H18A 0.9900
C18 H18B 0.9900
C19 H19A 0.9800
C19 H19B 0.9800
C19 H19C 0.9800
